data_4329699
loop_
_publ_author_name
'Catherine A. Uvarov'
'Francisco Ortega-Alvarez'
'Susan M. Kauzlarich'

_publ_section_title
;
 Enhanced High-Temperature Thermoelectric Performance of Yb14-xCaxMnSb11
;
_journal_name_full 'Inorganic Chemistry'
_journal_page_first 7617
_journal_page_last 7624
_journal_paper_doi 10.1021/ic300567c
_journal_volume 51
_journal_year 2012
_chemical_formula_sum 'Ca2.196 Mn Sb11 Yb11.804'
_chemical_formula_weight 3524.24
_chemical_name_systematic
; 

 ? 

;
_space_group_IT_number 142
_symmetry_cell_setting tetragonal
_symmetry_space_group_name_Hall '-I 4bd 2c'
_symmetry_space_group_name_H-M 'I 41/a c d :2'
_atom_sites_solution_hydrogens none
_atom_sites_solution_primary direct
_atom_sites_solution_secondary difmap
_audit_creation_method SHELXL-97
_cell_angle_alpha 90.00
_cell_angle_beta 90.00
_cell_angle_gamma 90.00
_cell_formula_units_Z 8
_cell_length_a 16.5885(13)
_cell_length_b 16.5885(13)
_cell_length_c 21.9760(17)
_cell_measurement_reflns_used 6342
_cell_measurement_temperature 90(2)
_cell_measurement_theta_max 30.72
_cell_measurement_theta_min 2.54
_cell_volume 6047.3(8)
_computing_cell_refinement 'Bruker Saint'
_computing_data_collection 'Bruker Smart'
_computing_data_reduction 'Bruker Saint'
_computing_molecular_graphics 'Crystal Maker 7.1'
_computing_publication_material 'Bruker SHELXTL'
_computing_structure_refinement 'SHELXL-97 (Sheldrick, 1997)'
_computing_structure_solution 'SHELXS-97 (Sheldrick, 1990)'
_diffrn_ambient_temperature 90(2)
_diffrn_detector_area_resol_mean 8.3
_diffrn_measured_fraction_theta_full 1.000
_diffrn_measured_fraction_theta_max 1.000
_diffrn_measurement_device_type Smart
_diffrn_measurement_method \w
_diffrn_radiation_monochromator graphite
_diffrn_radiation_source 'fine-focus sealed tube'
_diffrn_radiation_type MoK\a
_diffrn_radiation_wavelength 0.71073
_diffrn_reflns_av_R_equivalents 0.0751
_diffrn_reflns_av_sigmaI/netI 0.0291
_diffrn_reflns_limit_h_max 23
_diffrn_reflns_limit_h_min -23
_diffrn_reflns_limit_k_max 23
_diffrn_reflns_limit_k_min -22
_diffrn_reflns_limit_l_max 30
_diffrn_reflns_limit_l_min -30
_diffrn_reflns_number 35602
_diffrn_reflns_theta_full 30.00
_diffrn_reflns_theta_max 30.00
_diffrn_reflns_theta_min 2.46
_exptl_absorpt_coefficient_mu 46.468
_exptl_absorpt_correction_T_max 0.0808
_exptl_absorpt_correction_T_min 0.0230
_exptl_absorpt_correction_type multi-scan
_exptl_absorpt_process_details 'SADABS 2.1 (Sheldrick, 2003)'
_exptl_crystal_colour 'Metallic Grey'
_exptl_crystal_density_diffrn 7.742
_exptl_crystal_description Block
_exptl_crystal_F_000 11648
_exptl_crystal_size_max 0.33
_exptl_crystal_size_mid 0.16
_exptl_crystal_size_min 0.11
_refine_diff_density_max 2.159
_refine_diff_density_min -2.390
_refine_diff_density_rms 0.445
_refine_ls_extinction_coef 0.000040(3)
_refine_ls_extinction_expression Fc^*^=kFc[1+0.001xFc^2^\l^3^/sin(2\q)]^-1/4^
_refine_ls_extinction_method SHELXL
_refine_ls_goodness_of_fit_ref 1.209
_refine_ls_hydrogen_treatment none
_refine_ls_matrix_type full
_refine_ls_number_parameters 66
_refine_ls_number_reflns 2209
_refine_ls_number_restraints 0
_refine_ls_restrained_S_all 1.209
_refine_ls_R_factor_all 0.0304
_refine_ls_R_factor_gt 0.0242
_refine_ls_shift/su_max 0.001
_refine_ls_shift/su_mean 0.000
_refine_ls_structure_factor_coef Fsqd
_refine_ls_weighting_details 'calc w=1/[\s^2^(Fo^2^)+(0.0200P)^2^+252.9775P] where P=(Fo^2^+2Fc^2^)/3'
_refine_ls_weighting_scheme calc
_refine_ls_wR_factor_gt 0.0612
_refine_ls_wR_factor_ref 0.0635
_reflns_number_gt 1973
_reflns_number_total 2209
_reflns_threshold_expression >2sigma(I)
_cod_data_source_file ic300567c_si_001_1.cif
_cod_data_source_block c171
_cod_original_sg_symbol_Hall -I4bd2c
_cod_original_sg_symbol_H-M 'I 41/a c d'
_cod_database_code 4329699

loop_
_symmetry_equiv_pos_as_xyz
'x, y, z'
'-x+1/2, -y, z+1/2'
'-y+1/4, x+3/4, z+1/4'
'y+1/4, -x+1/4, z+3/4'
'-x+1/2, y, -z'
'x, -y, -z+1/2'
'y+1/4, x+3/4, -z+3/4'
'-y+1/4, -x+1/4, -z+1/4'
'x+1/2, y+1/2, z+1/2'
'-x+1, -y+1/2, z+1'
'-y+3/4, x+5/4, z+3/4'
'y+3/4, -x+3/4, z+5/4'
'-x+1, y+1/2, -z+1/2'
'x+1/2, -y+1/2, -z+1'
'y+3/4, x+5/4, -z+5/4'
'-y+3/4, -x+3/4, -z+3/4'
'-x, -y, -z'
'x-1/2, y, -z-1/2'
'y-1/4, -x-3/4, -z-1/4'
'-y-1/4, x-1/4, -z-3/4'
'x-1/2, -y, z'
'-x, y, z-1/2'
'-y-1/4, -x-3/4, z-3/4'
'y-1/4, x-1/4, z-1/4'
'-x+1/2, -y+1/2, -z+1/2'
'x, y+1/2, -z'
'y+1/4, -x-1/4, -z+1/4'
'-y+1/4, x+1/4, -z-1/4'
'x, -y+1/2, z+1/2'
'-x+1/2, y+1/2, z'
'-y+1/4, -x-1/4, z-1/4'
'y+1/4, x+1/4, z+1/4'

loop_
_atom_site_label
_atom_site_type_symbol
_atom_site_fract_x
_atom_site_fract_y
_atom_site_fract_z
_atom_site_U_iso_or_equiv
_atom_site_adp_type
_atom_site_occupancy
_atom_site_symmetry_multiplicity
_atom_site_calc_flag
_atom_site_refinement_flags
Yb1 Yb -0.04219(2) -0.07366(2) 0.828114(16) 0.00363(13) Uani 0.867(4) 1 d P
Ca1 Ca -0.04219(2) -0.07366(2) 0.828114(16) 0.00363(13) Uani 0.133(4) 1 d P
Yb2 Yb -0.02240(2) 0.12404(2) 0.002993(17) 0.00489(14) Uani 0.829(3) 1 d P
Ca2 Ca -0.02240(2) 0.12404(2) 0.002993(17) 0.00489(14) Uani 0.171(3) 1 d P
Yb3 Yb 0.35483(3) 0.0000 0.2500 0.00358(18) Uani 0.850(4) 2 d SP
Ca3 Ca 0.35483(3) 0.0000 0.2500 0.00358(18) Uani 0.150(4) 2 d SP
Yb4 Yb 0.17948(2) 0.40865(2) 0.842636(17) 0.00498(13) Uani 0.830(3) 1 d P
Ca4 Ca 0.17948(2) 0.40865(2) 0.842636(17) 0.00498(13) Uani 0.170(3) 1 d P
Sb1 Sb 0.13566(3) 0.38566(3) 0.1250 0.00392(16) Uani 1 2 d S
Sb2 Sb 0.00479(3) 0.10872(3) 0.80970(2) 0.00506(13) Uani 1 1 d .
Sb3 Sb 0.86966(3) 0.97314(3) 0.95245(2) 0.00515(14) Uani 1 1 d .
Sb4 Sb 0.0000 0.2500 0.1250 0.0046(2) Uani 1 4 d S
Mn1 Mn 0.0000 0.2500 0.8750 0.0047(4) Uani 1 4 d S

loop_
_atom_site_aniso_label
_atom_site_aniso_U_11
_atom_site_aniso_U_22
_atom_site_aniso_U_33
_atom_site_aniso_U_23
_atom_site_aniso_U_13
_atom_site_aniso_U_12
Yb1 0.00444(19) 0.00389(19) 0.00256(18) -0.00011(12) 0.00076(12) -0.00003(12)
Ca1 0.00444(19) 0.00389(19) 0.00256(18) -0.00011(12) 0.00076(12) -0.00003(12)
Yb2 0.0051(2) 0.0060(2) 0.00358(19) 0.00065(13) -0.00007(13) 0.00140(13)
Ca2 0.0051(2) 0.0060(2) 0.00358(19) 0.00065(13) -0.00007(13) 0.00140(13)
Yb3 0.0044(3) 0.0047(3) 0.0017(2) 0.00049(17) 0.000 0.000
Ca3 0.0044(3) 0.0047(3) 0.0017(2) 0.00049(17) 0.000 0.000
Yb4 0.00434(19) 0.0085(2) 0.00210(18) -0.00165(13) -0.00051(12) 0.00081(13)
Ca4 0.00434(19) 0.0085(2) 0.00210(18) -0.00165(13) -0.00051(12) 0.00081(13)
Sb1 0.0046(2) 0.0046(2) 0.0025(3) -0.00007(17) 0.00007(17) -0.0005(2)
Sb2 0.0048(2) 0.0052(2) 0.0052(2) -0.00114(17) 0.00105(18) -0.00063(17)
Sb3 0.0081(3) 0.0056(2) 0.0018(2) 0.00014(17) 0.00024(17) 0.00190(18)
Sb4 0.0055(3) 0.0055(3) 0.0026(4) 0.000 0.000 0.0012(3)
Mn1 0.0060(6) 0.0060(6) 0.0022(9) 0.000 0.000 0.000

loop_
_atom_type_symbol
_atom_type_description
_atom_type_scat_dispersion_real
_atom_type_scat_dispersion_imag
_atom_type_scat_source
Ca Ca 0.2262 0.3064 'International Tables Vol C Tables 4.2.6.8 and 6.1.1.4'
Mn Mn 0.3368 0.7283 'International Tables Vol C Tables 4.2.6.8 and 6.1.1.4'
Sb Sb -0.5866 1.5461 'International Tables Vol C Tables 4.2.6.8 and 6.1.1.4'
Yb Yb -0.3850 5.5486 'International Tables Vol C Tables 4.2.6.8 and 6.1.1.4'

loop_
_geom_angle_atom_site_label_1
_geom_angle_atom_site_label_2
_geom_angle_atom_site_label_3
_geom_angle
_geom_angle_site_symmetry_1
_geom_angle_site_symmetry_3
Sb2 Yb1 Sb3 115.997(18) . 16_556
Sb2 Yb1 Sb4 150.547(16) . 17_556
Sb3 Yb1 Sb4 93.192(14) 16_556 17_556
Sb2 Yb1 Sb2 89.581(17) . 6_556
Sb3 Yb1 Sb2 89.211(16) 16_556 6_556
Sb4 Yb1 Sb2 94.955(14) 17_556 6_556
Sb2 Yb1 Sb3 89.411(16) . 1_445
Sb3 Yb1 Sb3 78.830(19) 16_556 1_445
Sb4 Yb1 Sb3 92.704(14) 17_556 1_445
Sb2 Yb1 Sb3 166.140(19) 6_556 1_445
Sb2 Yb1 Sb1 90.905(17) . 26_546
Sb3 Yb1 Sb1 153.07(2) 16_556 26_546
Sb4 Yb1 Sb1 59.882(13) 17_556 26_546
Sb2 Yb1 Sb1 92.416(14) 6_556 26_546
Sb3 Yb1 Sb1 101.421(14) 1_445 26_546
Sb2 Yb1 Ca4 55.512(13) . 10_454
Sb3 Yb1 Ca4 66.415(13) 16_556 10_454
Sb4 Yb1 Ca4 144.662(13) 17_556 10_454
Sb2 Yb1 Ca4 112.400(15) 6_556 10_454
Sb3 Yb1 Ca4 56.360(13) 1_445 10_454
Sb1 Yb1 Ca4 136.112(16) 26_546 10_454
Sb2 Yb1 Yb4 55.512(13) . 10_454
Sb3 Yb1 Yb4 66.415(13) 16_556 10_454
Sb4 Yb1 Yb4 144.662(13) 17_556 10_454
Sb2 Yb1 Yb4 112.400(15) 6_556 10_454
Sb3 Yb1 Yb4 56.360(13) 1_445 10_454
Sb1 Yb1 Yb4 136.112(16) 26_546 10_454
Ca4 Yb1 Yb4 0.000(15) 10_454 10_454
Sb2 Yb1 Ca3 54.830(11) . 2
Sb3 Yb1 Ca3 139.945(16) 16_556 2
Sb4 Yb1 Ca3 105.386(11) 17_556 2
Sb2 Yb1 Ca3 54.650(11) 6_556 2
Sb3 Yb1 Ca3 133.690(15) 1_445 2
Sb1 Yb1 Ca3 56.782(12) 26_546 2
Ca4 Yb1 Ca3 108.599(12) 10_454 2
Yb4 Yb1 Ca3 108.599(12) 10_454 2
Sb2 Yb1 Yb3 54.830(11) . 2
Sb3 Yb1 Yb3 139.945(16) 16_556 2
Sb4 Yb1 Yb3 105.386(11) 17_556 2
Sb2 Yb1 Yb3 54.650(11) 6_556 2
Sb3 Yb1 Yb3 133.690(15) 1_445 2
Sb1 Yb1 Yb3 56.782(12) 26_546 2
Ca4 Yb1 Yb3 108.599(12) 10_454 2
Yb4 Yb1 Yb3 108.599(12) 10_454 2
Ca3 Yb1 Yb3 0.000(9) 2 2
Sb2 Yb1 Yb1 141.705(14) . 16_446
Sb3 Yb1 Yb1 54.083(13) 16_556 16_446
Sb4 Yb1 Yb1 53.731(7) 17_556 16_446
Sb2 Yb1 Yb1 123.942(18) 6_556 16_446
Sb3 Yb1 Yb1 53.450(13) 1_445 16_446
Sb1 Yb1 Yb1 104.152(13) 26_546 16_446
Ca4 Yb1 Yb1 91.558(9) 10_454 16_446
Yb4 Yb1 Yb1 91.558(9) 10_454 16_446
Ca3 Yb1 Yb1 158.841(7) 2 16_446
Yb3 Yb1 Yb1 158.841(7) 2 16_446
Sb2 Yb1 Ca1 141.705(14) . 16_446
Sb3 Yb1 Ca1 54.083(13) 16_556 16_446
Sb4 Yb1 Ca1 53.731(7) 17_556 16_446
Sb2 Yb1 Ca1 123.942(18) 6_556 16_446
Sb3 Yb1 Ca1 53.450(13) 1_445 16_446
Sb1 Yb1 Ca1 104.152(13) 26_546 16_446
Ca4 Yb1 Ca1 91.558(9) 10_454 16_446
Yb4 Yb1 Ca1 91.558(9) 10_454 16_446
Ca3 Yb1 Ca1 158.841(7) 2 16_446
Yb3 Yb1 Ca1 158.841(7) 2 16_446
Yb1 Yb1 Ca1 0.000(13) 16_446 16_446
Sb2 Yb2 Sb3 165.48(2) 19_566 17_666
Sb2 Yb2 Sb3 89.835(17) 19_566 1_444
Sb3 Yb2 Sb3 98.846(16) 17_666 1_444
Sb2 Yb2 Sb1 91.743(14) 19_566 10_454
Sb3 Yb2 Sb1 100.438(15) 17_666 10_454
Sb3 Yb2 Sb1 85.782(18) 1_444 10_454
Sb2 Yb2 Sb4 91.212(14) 19_566 .
Sb3 Yb2 Sb4 88.947(14) 17_666 .
Sb3 Yb2 Sb4 142.479(15) 1_444 .
Sb1 Yb2 Sb4 56.696(13) 10_454 .
Sb2 Yb2 Mn1 48.338(11) 19_566 1_554
Sb3 Yb2 Mn1 117.741(15) 17_666 1_554
Sb3 Yb2 Mn1 103.911(14) 1_444 1_554
Sb1 Yb2 Mn1 137.945(13) 10_454 1_554
Sb4 Yb2 Mn1 104.601(12) . 1_554
Sb2 Yb2 Sb2 85.577(17) 19_566 28_556
Sb3 Yb2 Sb2 80.079(15) 17_666 28_556
Sb3 Yb2 Sb2 135.745(17) 1_444 28_556
Sb1 Yb2 Sb2 138.266(18) 10_454 28_556
Sb4 Yb2 Sb2 81.692(12) . 28_556
Mn1 Yb2 Sb2 44.368(9) 1_554 28_556
Sb2 Yb2 Ca4 114.014(16) 19_566 19_566
Sb3 Yb2 Ca4 54.113(13) 17_666 19_566
Sb3 Yb2 Ca4 93.817(14) 1_444 19_566
Sb1 Yb2 Ca4 154.242(13) 10_454 19_566
Sb4 Yb2 Ca4 119.615(13) . 19_566
Mn1 Yb2 Ca4 67.096(10) 1_554 19_566
Sb2 Yb2 Ca4 49.671(11) 28_556 19_566
Sb2 Yb2 Yb4 114.014(16) 19_566 19_566
Sb3 Yb2 Yb4 54.113(13) 17_666 19_566
Sb3 Yb2 Yb4 93.817(14) 1_444 19_566
Sb1 Yb2 Yb4 154.242(13) 10_454 19_566
Sb4 Yb2 Yb4 119.615(13) . 19_566
Mn1 Yb2 Yb4 67.096(10) 1_554 19_566
Sb2 Yb2 Yb4 49.671(11) 28_556 19_566
Ca4 Yb2 Yb4 0.000(12) 19_566 19_566
Sb2 Yb2 Ca3 54.519(13) 19_566 20_556
Sb3 Yb2 Ca3 139.612(17) 17_666 20_556
Sb3 Yb2 Ca3 52.015(13) 1_444 20_556
Sb1 Yb2 Ca3 55.876(10) 10_454 20_556
Sb4 Yb2 Ca3 99.978(11) . 20_556
Mn1 Yb2 Ca3 98.111(10) 1_554 20_556
Sb2 Yb2 Ca3 139.998(15) 28_556 20_556
Ca4 Yb2 Ca3 139.811(13) 19_566 20_556
Yb4 Yb2 Ca3 139.811(13) 19_566 20_556
Sb2 Yb2 Yb3 54.519(13) 19_566 20_556
Sb3 Yb2 Yb3 139.612(17) 17_666 20_556
Sb3 Yb2 Yb3 52.015(13) 1_444 20_556
Sb1 Yb2 Yb3 55.876(10) 10_454 20_556
Sb4 Yb2 Yb3 99.978(11) . 20_556
Mn1 Yb2 Yb3 98.111(10) 1_554 20_556
Sb2 Yb2 Yb3 139.998(15) 28_556 20_556
Ca4 Yb2 Yb3 139.811(13) 19_566 20_556
Yb4 Yb2 Yb3 139.811(13) 19_566 20_556
Ca3 Yb2 Yb3 0.000(16) 20_556 20_556
Sb2 Yb2 Ca1 118.968(16) 19_566 32_554
Sb3 Yb2 Ca1 51.606(13) 17_666 32_554
Sb3 Yb2 Ca1 150.450(16) 1_444 32_554
Sb1 Yb2 Ca1 98.869(15) 10_454 32_554
Sb4 Yb2 Ca1 50.584(8) . 32_554
Mn1 Yb2 Ca1 92.124(11) 1_554 32_554
Sb2 Yb2 Ca1 48.858(11) 28_556 32_554
Ca4 Yb2 Ca1 69.523(11) 19_566 32_554
Yb4 Yb2 Ca1 69.523(11) 19_566 32_554
Ca3 Yb2 Ca1 150.522(13) 20_556 32_554
Yb3 Yb2 Ca1 150.522(13) 20_556 32_554
Sb3 Yb3 Sb3 91.52(2) 27_466 32_444
Sb3 Yb3 Sb2 173.847(14) 27_466 5_556
Sb3 Yb3 Sb2 90.774(14) 32_444 5_556
Sb3 Yb3 Sb2 90.774(14) 27_466 2_554
Sb3 Yb3 Sb2 173.847(14) 32_444 2_554
Sb2 Yb3 Sb2 87.53(2) 5_556 2_554
Sb3 Yb3 Sb1 86.988(12) 27_466 20_656
Sb3 Yb3 Sb1 96.800(16) 32_444 20_656
Sb2 Yb3 Sb1 87.072(12) 5_556 20_656
Sb2 Yb3 Sb1 89.021(16) 2_554 20_656
Sb3 Yb3 Sb1 96.800(16) 27_466 25
Sb3 Yb3 Sb1 86.988(12) 32_444 25
Sb2 Yb3 Sb1 89.021(16) 5_556 25
Sb2 Yb3 Sb1 87.071(12) 2_554 25
Sb1 Yb3 Sb1 174.59(2) 20_656 25
Sb3 Yb3 Ca4 118.400(16) 27_466 23_665
Sb3 Yb3 Ca4 55.879(12) 32_444 23_665
Sb2 Yb3 Ca4 58.706(12) 5_556 23_665
Sb2 Yb3 Ca4 127.428(16) 2_554 23_665
Sb1 Yb3 Ca4 53.645(11) 20_656 23_665
Sb1 Yb3 Ca4 126.767(10) 25 23_665
Sb3 Yb3 Yb4 118.400(16) 27_466 23_665
Sb3 Yb3 Yb4 55.879(12) 32_444 23_665
Sb2 Yb3 Yb4 58.706(12) 5_556 23_665
Sb2 Yb3 Yb4 127.428(16) 2_554 23_665
Sb1 Yb3 Yb4 53.645(11) 20_656 23_665
Sb1 Yb3 Yb4 126.767(10) 25 23_665
Ca4 Yb3 Yb4 0.000(13) 23_665 23_665
Sb3 Yb3 Ca4 55.879(12) 27_466 20_657
Sb3 Yb3 Ca4 118.400(16) 32_444 20_657
Sb2 Yb3 Ca4 127.428(16) 5_556 20_657
Sb2 Yb3 Ca4 58.706(12) 2_554 20_657
Sb1 Yb3 Ca4 126.767(10) 20_656 20_657
Sb1 Yb3 Ca4 53.645(11) 25 20_657
Ca4 Yb3 Ca4 172.99(2) 23_665 20_657
Yb4 Yb3 Ca4 172.99(2) 23_665 20_657
Sb3 Yb3 Yb4 55.879(12) 27_466 20_657
Sb3 Yb3 Yb4 118.400(16) 32_444 20_657
Sb2 Yb3 Yb4 127.428(16) 5_556 20_657
Sb2 Yb3 Yb4 58.706(12) 2_554 20_657
Sb1 Yb3 Yb4 126.767(10) 20_656 20_657
Sb1 Yb3 Yb4 53.645(11) 25 20_657
Ca4 Yb3 Yb4 172.99(2) 23_665 20_657
Yb4 Yb3 Yb4 172.99(2) 23_665 20_657
Ca4 Yb3 Yb4 0.000(17) 20_657 20_657
Sb3 Yb3 Yb1 129.139(12) 27_466 2_554
Sb3 Yb3 Yb1 121.585(12) 32_444 2_554
Sb2 Yb3 Yb1 53.574(14) 5_556 2_554
Sb2 Yb3 Yb1 53.002(13) 2_554 2_554
Sb1 Yb3 Yb1 121.426(17) 20_656 2_554
Sb1 Yb3 Yb1 53.164(11) 25 2_554
Ca4 Yb3 Yb1 112.259(13) 23_665 2_554
Yb4 Yb3 Yb1 112.259(13) 23_665 2_554
Ca4 Yb3 Yb1 73.886(10) 20_657 2_554
Yb4 Yb3 Yb1 73.886(10) 20_657 2_554
Sb3 Yb3 Ca1 129.139(12) 27_466 2_554
Sb3 Yb3 Ca1 121.585(12) 32_444 2_554
Sb2 Yb3 Ca1 53.574(14) 5_556 2_554
Sb2 Yb3 Ca1 53.002(13) 2_554 2_554
Sb1 Yb3 Ca1 121.426(17) 20_656 2_554
Sb1 Yb3 Ca1 53.164(11) 25 2_554
Ca4 Yb3 Ca1 112.259(13) 23_665 2_554
Yb4 Yb3 Ca1 112.259(13) 23_665 2_554
Ca4 Yb3 Ca1 73.886(10) 20_657 2_554
Yb4 Yb3 Ca1 73.886(10) 20_657 2_554
Yb1 Yb3 Ca1 0.000(11) 2_554 2_554
Sb2 Yb4 Sb1 167.846(19) 10_454 11_545
Sb2 Yb4 Sb3 89.142(16) 10_454 4_464
Sb1 Yb4 Sb3 88.820(14) 11_545 4_464
Sb2 Yb4 Sb3 88.984(17) 10_454 10_564
Sb1 Yb4 Sb3 98.638(16) 11_545 10_564
Sb3 Yb4 Sb3 150.44(2) 4_464 10_564
Sb2 Yb4 Sb2 84.00(2) 10_454 28_557
Sb1 Yb4 Sb2 87.036(13) 11_545 28_557
Sb3 Yb4 Sb2 122.732(18) 4_464 28_557
Sb3 Yb4 Sb2 86.367(17) 10_564 28_557
Sb2 Yb4 Yb1 55.402(13) 10_454 10_454
Sb1 Yb4 Yb1 136.733(16) 11_545 10_454
Sb3 Yb4 Yb1 99.826(15) 4_464 10_454
Sb3 Yb4 Yb1 55.837(13) 10_564 10_454
Sb2 Yb4 Yb1 120.878(15) 28_557 10_454
Sb2 Yb4 Ca1 55.402(13) 10_454 10_454
Sb1 Yb4 Ca1 136.733(16) 11_545 10_454
Sb3 Yb4 Ca1 99.826(15) 4_464 10_454
Sb3 Yb4 Ca1 55.837(13) 10_564 10_454
Sb2 Yb4 Ca1 120.878(15) 28_557 10_454
Yb1 Yb4 Ca1 0.000(14) 10_454 10_454
Sb2 Yb4 Ca3 121.418(15) 10_454 27_566
Sb1 Yb4 Ca3 58.080(7) 11_545 27_566
Sb3 Yb4 Ca3 146.002(16) 4_464 27_566
Sb3 Yb4 Ca3 53.741(14) 10_564 27_566
Sb2 Yb4 Ca3 54.262(13) 28_557 27_566
Yb1 Yb4 Ca3 109.570(13) 10_454 27_566
Ca1 Yb4 Ca3 109.570(13) 10_454 27_566
Sb2 Yb4 Yb3 121.418(15) 10_454 27_566
Sb1 Yb4 Yb3 58.080(7) 11_545 27_566
Sb3 Yb4 Yb3 146.002(16) 4_464 27_566
Sb3 Yb4 Yb3 53.741(14) 10_564 27_566
Sb2 Yb4 Yb3 54.262(13) 28_557 27_566
Yb1 Yb4 Yb3 109.570(13) 10_454 27_566
Ca1 Yb4 Yb3 109.570(13) 10_454 27_566
Ca3 Yb4 Yb3 0.000(17) 27_566 27_566
Sb2 Yb4 Sb3 102.366(16) 10_454 7_446
Sb1 Yb4 Sb3 89.117(14) 11_545 7_446
Sb3 Yb4 Sb3 80.624(16) 4_464 7_446
Sb3 Yb4 Sb3 71.001(18) 10_564 7_446
Sb2 Yb4 Sb3 156.194(16) 28_557 7_446
Yb1 Yb4 Sb3 51.540(11) 10_454 7_446
Ca1 Yb4 Sb3 51.540(11) 10_454 7_446
Ca3 Yb4 Sb3 104.349(15) 27_566 7_446
Yb3 Yb4 Sb3 104.349(15) 27_566 7_446
Sb2 Yb4 Yb2 64.615(13) 10_454 28_556
Sb1 Yb4 Yb2 104.882(14) 11_545 28_556
Sb3 Yb4 Yb2 53.121(13) 4_464 28_556
Sb3 Yb4 Yb2 147.604(17) 10_564 28_556
Sb2 Yb4 Yb2 73.117(14) 28_557 28_556
Yb1 Yb4 Yb2 114.206(13) 10_454 28_556
Ca1 Yb4 Yb2 114.206(13) 10_454 28_556
Ca3 Yb4 Yb2 123.601(15) 27_566 28_556
Yb3 Yb4 Yb2 123.601(15) 27_566 28_556
Sb3 Yb4 Yb2 130.435(15) 7_446 28_556
Sb2 Yb4 Ca2 64.615(13) 10_454 28_556
Sb1 Yb4 Ca2 104.882(14) 11_545 28_556
Sb3 Yb4 Ca2 53.121(13) 4_464 28_556
Sb3 Yb4 Ca2 147.604(17) 10_564 28_556
Sb2 Yb4 Ca2 73.117(14) 28_557 28_556
Yb1 Yb4 Ca2 114.206(13) 10_454 28_556
Ca1 Yb4 Ca2 114.206(13) 10_454 28_556
Ca3 Yb4 Ca2 123.601(15) 27_566 28_556
Yb3 Yb4 Ca2 123.601(15) 27_566 28_556
Sb3 Yb4 Ca2 130.435(15) 7_446 28_556
Yb2 Yb4 Ca2 0.000(13) 28_556 28_556
Ca4 Sb1 Yb4 0.000(13) 12_453 12_453
Ca4 Sb1 Ca4 79.49(2) 12_453 5_556
Yb4 Sb1 Ca4 79.49(2) 12_453 5_556
Ca4 Sb1 Yb4 79.49(2) 12_453 5_556
Yb4 Sb1 Yb4 79.49(2) 12_453 5_556
Ca4 Sb1 Yb4 0.000(13) 5_556 5_556
Ca4 Sb1 Sb4 140.253(11) 12_453 .
Yb4 Sb1 Sb4 140.253(11) 12_453 .
Ca4 Sb1 Sb4 140.253(11) 5_556 .
Yb4 Sb1 Sb4 140.253(11) 5_556 .
Ca4 Sb1 Yb1 142.632(14) 12_453 32_554
Yb4 Sb1 Yb1 142.632(14) 12_453 32_554
Ca4 Sb1 Yb1 88.806(10) 5_556 32_554
Yb4 Sb1 Yb1 88.806(10) 5_556 32_554
Sb4 Sb1 Yb1 59.782(13) . 32_554
Ca4 Sb1 Ca1 142.632(14) 12_453 32_554
Yb4 Sb1 Ca1 142.632(14) 12_453 32_554
Ca4 Sb1 Ca1 88.806(10) 5_556 32_554
Yb4 Sb1 Ca1 88.806(10) 5_556 32_554
Sb4 Sb1 Ca1 59.782(13) . 32_554
Yb1 Sb1 Ca1 0.000(13) 32_554 32_554
Ca4 Sb1 Ca1 88.806(10) 12_453 26_556
Yb4 Sb1 Ca1 88.806(10) 12_453 26_556
Ca4 Sb1 Ca1 142.632(14) 5_556 26_556
Yb4 Sb1 Ca1 142.632(14) 5_556 26_556
Sb4 Sb1 Ca1 59.782(13) . 26_556
Yb1 Sb1 Ca1 119.56(3) 32_554 26_556
Ca1 Sb1 Ca1 119.56(3) 32_554 26_556
Ca4 Sb1 Yb1 88.806(10) 12_453 26_556
Yb4 Sb1 Yb1 88.806(10) 12_453 26_556
Ca4 Sb1 Yb1 142.632(14) 5_556 26_556
Yb4 Sb1 Yb1 142.632(14) 5_556 26_556
Sb4 Sb1 Yb1 59.782(13) . 26_556
Yb1 Sb1 Yb1 119.56(3) 32_554 26_556
Ca1 Sb1 Yb1 119.56(3) 32_554 26_556
Ca1 Sb1 Yb1 0.000(13) 26_556 26_556
Ca4 Sb1 Yb2 86.155(10) 12_453 10_454
Yb4 Sb1 Yb2 86.155(10) 12_453 10_454
Ca4 Sb1 Yb2 138.045(14) 5_556 10_454
Yb4 Sb1 Yb2 138.045(14) 5_556 10_454
Sb4 Sb1 Yb2 63.896(13) . 10_454
Yb1 Sb1 Yb2 79.168(14) 32_554 10_454
Ca1 Sb1 Yb2 79.168(14) 32_554 10_454
Ca1 Sb1 Yb2 75.229(14) 26_556 10_454
Yb1 Sb1 Yb2 75.229(14) 26_556 10_454
Ca4 Sb1 Ca2 86.155(10) 12_453 10_454
Yb4 Sb1 Ca2 86.155(10) 12_453 10_454
Ca4 Sb1 Ca2 138.045(14) 5_556 10_454
Yb4 Sb1 Ca2 138.045(14) 5_556 10_454
Sb4 Sb1 Ca2 63.896(13) . 10_454
Yb1 Sb1 Ca2 79.168(14) 32_554 10_454
Ca1 Sb1 Ca2 79.168(14) 32_554 10_454
Ca1 Sb1 Ca2 75.229(14) 26_556 10_454
Yb1 Sb1 Ca2 75.229(14) 26_556 10_454
Yb2 Sb1 Ca2 0.000(18) 10_454 10_454
Ca4 Sb1 Yb2 138.045(14) 12_453 8
Yb4 Sb1 Yb2 138.045(14) 12_453 8
Ca4 Sb1 Yb2 86.154(11) 5_556 8
Yb4 Sb1 Yb2 86.154(11) 5_556 8
Sb4 Sb1 Yb2 63.896(13) . 8
Yb1 Sb1 Yb2 75.229(14) 32_554 8
Ca1 Sb1 Yb2 75.229(14) 32_554 8
Ca1 Sb1 Yb2 79.168(14) 26_556 8
Yb1 Sb1 Yb2 79.168(14) 26_556 8
Yb2 Sb1 Yb2 127.79(3) 10_454 8
Ca2 Sb1 Yb2 127.79(3) 10_454 8
Mn1 Sb2 Ca2 73.244(15) . 28_556
Mn1 Sb2 Yb2 73.244(15) . 28_556
Ca2 Sb2 Yb2 0.000(17) 28_556 28_556
Mn1 Sb2 Yb1 138.11(2) . .
Ca2 Sb2 Yb1 145.00(2) 28_556 .
Yb2 Sb2 Yb1 145.00(2) 28_556 .
Mn1 Sb2 Ca4 85.994(16) . 10_454
Ca2 Sb2 Ca4 141.23(2) 28_556 10_454
Yb2 Sb2 Ca4 141.23(2) 28_556 10_454
Yb1 Sb2 Ca4 69.087(15) . 10_454
Mn1 Sb2 Yb4 85.994(16) . 10_454
Ca2 Sb2 Yb4 141.23(2) 28_556 10_454
Yb2 Sb2 Yb4 141.23(2) 28_556 10_454
Yb1 Sb2 Yb4 69.087(15) . 10_454
Ca4 Sb2 Yb4 0.000(14) 10_454 10_454
Mn1 Sb2 Ca1 130.22(2) . 6_556
Ca2 Sb2 Ca1 81.586(16) 28_556 6_556
Yb2 Sb2 Ca1 81.586(16) 28_556 6_556
Yb1 Sb2 Ca1 83.459(16) . 6_556
Ca4 Sb2 Ca1 87.956(16) 10_454 6_556
Yb4 Sb2 Ca1 87.956(16) 10_454 6_556
Mn1 Sb2 Yb1 130.22(2) . 6_556
Ca2 Sb2 Yb1 81.586(16) 28_556 6_556
Yb2 Sb2 Yb1 81.586(16) 28_556 6_556
Yb1 Sb2 Yb1 83.459(16) . 6_556
Ca4 Sb2 Yb1 87.956(16) 10_454 6_556
Yb4 Sb2 Yb1 87.956(16) 10_454 6_556
Ca1 Sb2 Yb1 0.000(18) 6_556 6_556
Mn1 Sb2 Ca3 135.24(2) . 2
Ca2 Sb2 Ca3 73.138(14) 28_556 2
Yb2 Sb2 Ca3 73.138(14) 28_556 2
Yb1 Sb2 Ca3 72.168(14) . 2
Ca4 Sb2 Ca3 137.91(2) 10_454 2
Yb4 Sb2 Ca3 137.91(2) 10_454 2
Ca1 Sb2 Ca3 71.776(14) 6_556 2
Yb1 Sb2 Ca3 71.776(14) 6_556 2
Mn1 Sb2 Yb3 135.24(2) . 2
Ca2 Sb2 Yb3 73.138(14) 28_556 2
Yb2 Sb2 Yb3 73.138(14) 28_556 2
Yb1 Sb2 Yb3 72.168(14) . 2
Ca4 Sb2 Yb3 137.91(2) 10_454 2
Yb4 Sb2 Yb3 137.91(2) 10_454 2
Ca1 Sb2 Yb3 71.776(14) 6_556 2
Yb1 Sb2 Yb3 71.776(14) 6_556 2
Ca3 Sb2 Yb3 0.0 2 2
Mn1 Sb2 Ca4 81.422(15) . 19_567
Ca2 Sb2 Ca4 85.019(16) 28_556 19_567
Yb2 Sb2 Ca4 85.019(16) 28_556 19_567
Yb1 Sb2 Ca4 85.728(16) . 19_567
Ca4 Sb2 Ca4 124.506(17) 10_454 19_567
Yb4 Sb2 Ca4 124.506(17) 10_454 19_567
Ca1 Sb2 Ca4 138.772(19) 6_556 19_567
Yb1 Sb2 Ca4 138.772(19) 6_556 19_567
Ca3 Sb2 Ca4 67.033(14) 2 19_567
Yb3 Sb2 Ca4 67.033(14) 2 19_567
Ca3 Sb3 Yb3 0.0 20_667 20_667
Ca3 Sb3 Ca2 139.564(19) 20_667 17_666
Yb3 Sb3 Ca2 139.564(19) 20_667 17_666
Ca3 Sb3 Yb2 139.564(19) 20_667 17_666
Yb3 Sb3 Yb2 139.564(19) 20_667 17_666
Ca2 Sb3 Yb2 0.000(18) 17_666 17_666
Ca3 Sb3 Yb1 125.37(2) 20_667 16_556
Yb3 Sb3 Yb1 125.37(2) 20_667 16_556
Ca2 Sb3 Yb1 77.024(16) 17_666 16_556
Yb2 Sb3 Yb1 77.024(16) 17_666 16_556
Ca3 Sb3 Ca1 125.37(2) 20_667 16_556
Yb3 Sb3 Ca1 125.37(2) 20_667 16_556
Ca2 Sb3 Ca1 77.024(16) 17_666 16_556
Yb2 Sb3 Ca1 77.024(16) 17_666 16_556
Yb1 Sb3 Ca1 0.000(13) 16_556 16_556
Ca3 Sb3 Yb1 138.168(19) 20_667 1_665
Yb3 Sb3 Yb1 138.168(19) 20_667 1_665
Ca2 Sb3 Yb1 76.935(16) 17_666 1_665
Yb2 Sb3 Yb1 76.935(16) 17_666 1_665
Yb1 Sb3 Yb1 72.468(16) 16_556 1_665
Ca1 Sb3 Yb1 72.468(16) 16_556 1_665
Ca3 Sb3 Ca1 138.168(19) 20_667 1_665
Yb3 Sb3 Ca1 138.168(19) 20_667 1_665
Ca2 Sb3 Ca1 76.935(16) 17_666 1_665
Yb2 Sb3 Ca1 76.935(16) 17_666 1_665
Yb1 Sb3 Ca1 72.468(16) 16_556 1_665
Ca1 Sb3 Ca1 72.468(16) 16_556 1_665
Yb1 Sb3 Ca1 0.000(14) 1_665 1_665
Ca3 Sb3 Ca4 75.140(14) 20_667 3_655
Yb3 Sb3 Ca4 75.140(14) 20_667 3_655
Ca2 Sb3 Ca4 72.767(15) 17_666 3_655
Yb2 Sb3 Ca4 72.767(15) 17_666 3_655
Yb1 Sb3 Ca4 87.383(16) 16_556 3_655
Ca1 Sb3 Ca4 87.383(16) 16_556 3_655
Yb1 Sb3 Ca4 146.69(2) 1_665 3_655
Ca1 Sb3 Ca4 146.69(2) 1_665 3_655
Ca3 Sb3 Yb4 75.140(14) 20_667 3_655
Yb3 Sb3 Yb4 75.140(14) 20_667 3_655
Ca2 Sb3 Yb4 72.767(15) 17_666 3_655
Yb2 Sb3 Yb4 72.767(15) 17_666 3_655
Yb1 Sb3 Yb4 87.383(16) 16_556 3_655
Ca1 Sb3 Yb4 87.383(16) 16_556 3_655
Yb1 Sb3 Yb4 146.69(2) 1_665 3_655
Ca1 Sb3 Yb4 146.69(2) 1_665 3_655
Ca4 Sb3 Yb4 0.000(19) 3_655 3_655
Ca3 Sb3 Ca4 70.380(14) 20_667 10_564
Yb3 Sb3 Ca4 70.380(14) 20_667 10_564
Ca2 Sb3 Ca4 138.37(2) 17_666 10_564
Yb2 Sb3 Ca4 138.37(2) 17_666 10_564
Yb1 Sb3 Ca4 110.951(19) 16_556 10_564
Ca1 Sb3 Ca4 110.951(19) 16_556 10_564
Yb1 Sb3 Ca4 67.803(15) 1_665 10_564
Ca1 Sb3 Ca4 67.803(15) 1_665 10_564
Ca4 Sb3 Ca4 145.46(2) 3_655 10_564
Yb4 Sb3 Ca4 145.46(2) 3_655 10_564
Ca3 Sb3 Yb4 70.380(14) 20_667 10_564
Yb3 Sb3 Yb4 70.380(14) 20_667 10_564
Ca2 Sb3 Yb4 138.37(2) 17_666 10_564
Yb2 Sb3 Yb4 138.37(2) 17_666 10_564
Yb1 Sb3 Yb4 110.951(19) 16_556 10_564
Ca1 Sb3 Yb4 110.951(19) 16_556 10_564
Yb1 Sb3 Yb4 67.803(15) 1_665 10_564
Ca1 Sb3 Yb4 67.803(15) 1_665 10_564
Ca4 Sb3 Yb4 145.46(2) 3_655 10_564
Yb4 Sb3 Yb4 145.46(2) 3_655 10_564
Ca4 Sb3 Yb4 0.000(16) 10_564 10_564
Ca1 Sb4 Yb1 0.000(13) 23_565 23_565
Ca1 Sb4 Ca1 142.181(13) 23_565 32_554
Yb1 Sb4 Ca1 142.181(13) 23_565 32_554
Ca1 Sb4 Yb1 142.181(13) 23_565 32_554
Yb1 Sb4 Yb1 142.181(13) 23_565 32_554
Ca1 Sb4 Yb1 0.000(18) 32_554 32_554
Ca1 Sb4 Ca1 120.672(13) 23_565 17_556
Yb1 Sb4 Ca1 120.672(13) 23_565 17_556
Ca1 Sb4 Ca1 72.538(13) 32_554 17_556
Yb1 Sb4 Ca1 72.538(13) 32_554 17_556
Ca1 Sb4 Yb1 120.672(13) 23_565 17_556
Yb1 Sb4 Yb1 120.672(13) 23_565 17_556
Ca1 Sb4 Yb1 72.538(13) 32_554 17_556
Yb1 Sb4 Yb1 72.538(13) 32_554 17_556
Ca1 Sb4 Yb1 0.000(13) 17_556 17_556
Ca1 Sb4 Ca1 72.538(13) 23_565 26_556
Yb1 Sb4 Ca1 72.538(13) 23_565 26_556
Ca1 Sb4 Ca1 120.672(13) 32_554 26_556
Yb1 Sb4 Ca1 120.672(13) 32_554 26_556
Ca1 Sb4 Ca1 142.181(13) 17_556 26_556
Yb1 Sb4 Ca1 142.181(13) 17_556 26_556
Ca1 Sb4 Yb1 72.538(13) 23_565 26_556
Yb1 Sb4 Yb1 72.538(13) 23_565 26_556
Ca1 Sb4 Yb1 120.672(13) 32_554 26_556
Yb1 Sb4 Yb1 120.672(13) 32_554 26_556
Ca1 Sb4 Yb1 142.181(13) 17_556 26_556
Yb1 Sb4 Yb1 142.181(13) 17_556 26_556
Ca1 Sb4 Yb1 0.000(18) 26_556 26_556
Ca1 Sb4 Sb1 60.336(7) 23_565 10_454
Yb1 Sb4 Sb1 60.336(7) 23_565 10_454
Ca1 Sb4 Sb1 119.664(7) 32_554 10_454
Yb1 Sb4 Sb1 119.664(7) 32_554 10_454
Ca1 Sb4 Sb1 60.336(7) 17_556 10_454
Yb1 Sb4 Sb1 60.336(7) 17_556 10_454
Ca1 Sb4 Sb1 119.664(7) 26_556 10_454
Yb1 Sb4 Sb1 119.664(7) 26_556 10_454
Ca1 Sb4 Sb1 119.664(7) 23_565 .
Yb1 Sb4 Sb1 119.664(7) 23_565 .
Ca1 Sb4 Sb1 60.336(7) 32_554 .
Yb1 Sb4 Sb1 60.336(7) 32_554 .
Ca1 Sb4 Sb1 119.664(7) 17_556 .
Yb1 Sb4 Sb1 119.664(7) 17_556 .
Ca1 Sb4 Sb1 60.336(7) 26_556 .
Yb1 Sb4 Sb1 60.336(7) 26_556 .
Sb1 Sb4 Sb1 180.000(13) 10_454 .
Ca1 Sb4 Yb2 77.316(9) 23_565 .
Yb1 Sb4 Yb2 77.316(9) 23_565 .
Ca1 Sb4 Yb2 73.224(10) 32_554 .
Yb1 Sb4 Yb2 73.224(10) 32_554 .
Ca1 Sb4 Yb2 73.490(10) 17_556 .
Yb1 Sb4 Yb2 73.490(10) 17_556 .
Ca1 Sb4 Yb2 142.409(9) 26_556 .
Yb1 Sb4 Yb2 142.409(9) 26_556 .
Sb1 Sb4 Yb2 59.407(7) 10_454 .
Sb1 Sb4 Yb2 120.593(7) . .
Sb2 Mn1 Sb2 105.811(11) . 19_567
Sb2 Mn1 Sb2 117.07(2) . 10_454
Sb2 Mn1 Sb2 105.811(11) 19_567 10_454
Sb2 Mn1 Sb2 105.811(11) . 28_557
Sb2 Mn1 Sb2 117.07(2) 19_567 28_557
Sb2 Mn1 Sb2 105.811(11) 10_454 28_557
Sb2 Mn1 Yb2 71.963(14) . 19_566
Sb2 Mn1 Yb2 85.078(14) 19_567 19_566
Sb2 Mn1 Yb2 58.418(13) 10_454 19_566
Sb2 Mn1 Yb2 156.802(13) 28_557 19_566
Sb2 Mn1 Ca2 71.963(14) . 19_566
Sb2 Mn1 Ca2 85.078(14) 19_567 19_566
Sb2 Mn1 Ca2 58.418(13) 10_454 19_566
Sb2 Mn1 Ca2 156.802(13) 28_557 19_566
Yb2 Mn1 Ca2 0.000(10) 19_566 19_566
Sb2 Mn1 Yb2 58.418(13) . 28_556
Sb2 Mn1 Yb2 156.802(13) 19_567 28_556
Sb2 Mn1 Yb2 71.963(13) 10_454 28_556
Sb2 Mn1 Yb2 85.078(14) 28_557 28_556
Yb2 Mn1 Yb2 74.072(14) 19_566 28_556
Ca2 Mn1 Yb2 74.072(14) 19_566 28_556
Sb2 Mn1 Ca2 58.418(13) . 28_556
Sb2 Mn1 Ca2 156.802(13) 19_567 28_556
Sb2 Mn1 Ca2 71.963(13) 10_454 28_556
Sb2 Mn1 Ca2 85.078(14) 28_557 28_556
Yb2 Mn1 Ca2 74.072(14) 19_566 28_556
Ca2 Mn1 Ca2 74.072(14) 19_566 28_556
Yb2 Mn1 Ca2 0.000(15) 28_556 28_556
Sb2 Mn1 Ca2 156.802(13) . 10_455
Sb2 Mn1 Ca2 71.963(14) 19_567 10_455
Sb2 Mn1 Ca2 85.078(14) 10_454 10_455
Sb2 Mn1 Ca2 58.418(13) 28_557 10_455
Yb2 Mn1 Ca2 129.585(9) 19_566 10_455
Ca2 Mn1 Ca2 129.585(9) 19_566 10_455
Yb2 Mn1 Ca2 129.585(9) 28_556 10_455
Ca2 Mn1 Ca2 129.585(9) 28_556 10_455
Sb2 Mn1 Yb2 156.802(13) . 10_455
Sb2 Mn1 Yb2 71.963(14) 19_567 10_455
Sb2 Mn1 Yb2 85.078(14) 10_454 10_455
Sb2 Mn1 Yb2 58.418(13) 28_557 10_455
Yb2 Mn1 Yb2 129.585(9) 19_566 10_455
Ca2 Mn1 Yb2 129.585(9) 19_566 10_455
Yb2 Mn1 Yb2 129.585(9) 28_556 10_455
Ca2 Mn1 Yb2 129.585(9) 28_556 10_455
Ca2 Mn1 Yb2 0.000(7) 10_455 10_455
Sb2 Mn1 Ca2 85.078(14) . 1_556
Sb2 Mn1 Ca2 58.418(13) 19_567 1_556
Sb2 Mn1 Ca2 156.802(13) 10_454 1_556
Sb2 Mn1 Ca2 71.963(14) 28_557 1_556
Yb2 Mn1 Ca2 129.585(9) 19_566 1_556
Ca2 Mn1 Ca2 129.585(9) 19_566 1_556
Yb2 Mn1 Ca2 129.585(9) 28_556 1_556
Ca2 Mn1 Ca2 129.585(9) 28_556 1_556
Ca2 Mn1 Ca2 74.072(14) 10_455 1_556
Yb2 Mn1 Ca2 74.072(14) 10_455 1_556
Sb2 Mn1 Yb2 85.078(14) . 1_556
Sb2 Mn1 Yb2 58.418(13) 19_567 1_556
Sb2 Mn1 Yb2 156.802(13) 10_454 1_556
Sb2 Mn1 Yb2 71.963(14) 28_557 1_556
Yb2 Mn1 Yb2 129.585(9) 19_566 1_556
Ca2 Mn1 Yb2 129.585(9) 19_566 1_556
Yb2 Mn1 Yb2 129.585(9) 28_556 1_556
Ca2 Mn1 Yb2 129.585(9) 28_556 1_556
Ca2 Mn1 Yb2 74.072(14) 10_455 1_556
Yb2 Mn1 Yb2 74.072(14) 10_455 1_556
Ca2 Mn1 Yb2 0.000(17) 1_556 1_556

loop_
_geom_bond_atom_site_label_1
_geom_bond_atom_site_label_2
_geom_bond_distance
_geom_bond_site_symmetry_2
Yb1 Sb2 3.1503(7) .
Yb1 Sb3 3.1691(7) 16_556
Yb1 Sb4 3.1794(4) 17_556
Yb1 Sb2 3.1809(7) 6_556
Yb1 Sb3 3.1949(6) 1_445
Yb1 Sb1 3.1971(6) 26_546
Yb2 Sb2 3.1349(7) 19_566
Yb2 Sb3 3.1588(7) 17_666
Yb2 Sb3 3.2719(7) 1_444
Yb2 Sb1 3.2779(5) 10_454
Yb2 Sb4 3.4195(4) .
Yb3 Sb3 3.1311(7) 27_466
Yb3 Sb3 3.1311(7) 32_444
Yb3 Sb2 3.2244(7) 5_556
Yb3 Sb2 3.2244(7) 2_554
Yb3 Sb1 3.3419(4) 20_656
Yb3 Sb1 3.3419(4) 25
Yb4 Sb2 3.1545(7) 10_454
Yb4 Sb1 3.1709(7) 11_545
Yb4 Sb3 3.1993(7) 4_464
Yb4 Sb3 3.2146(7) 10_564
Yb4 Sb2 3.3945(7) 28_557
Sb1 Ca4 3.1709(7) 12_453
Sb1 Yb4 3.1709(7) 12_453
Sb1 Ca4 3.1709(7) 5_556
Sb1 Yb4 3.1709(7) 5_556
Sb1 Sb4 3.1826(7) .
Sb1 Yb1 3.1971(6) 32_554
Sb1 Ca1 3.1971(6) 32_554
Sb1 Ca1 3.1971(6) 26_556
Sb1 Yb1 3.1971(6) 26_556
Sb1 Yb2 3.2779(5) 10_454
Sb1 Ca2 3.2779(5) 10_454
Sb1 Yb2 3.2779(5) 8
Sb2 Mn1 2.7492(5) .
Sb2 Ca2 3.1349(7) 28_556
Sb2 Yb2 3.1349(7) 28_556
Sb2 Ca4 3.1545(7) 10_454
Sb2 Yb4 3.1545(7) 10_454
Sb2 Ca1 3.1809(7) 6_556
Sb2 Yb1 3.1809(7) 6_556
Sb2 Ca3 3.2244(7) 2
Sb2 Yb3 3.2244(7) 2
Sb2 Ca4 3.3945(7) 19_567
Sb3 Ca3 3.1311(7) 20_667
Sb3 Yb3 3.1311(7) 20_667
Sb3 Ca2 3.1588(7) 17_666
Sb3 Yb2 3.1588(7) 17_666
Sb3 Yb1 3.1691(7) 16_556
Sb3 Ca1 3.1691(7) 16_556
Sb3 Yb1 3.1949(6) 1_665
Sb3 Ca1 3.1949(6) 1_665
Sb3 Ca4 3.1993(7) 3_655
Sb3 Yb4 3.1993(7) 3_655
Sb3 Ca4 3.2146(7) 10_564
Sb3 Yb4 3.2146(7) 10_564
Sb4 Ca1 3.1794(4) 23_565
Sb4 Yb1 3.1794(4) 23_565
Sb4 Ca1 3.1794(4) 32_554
Sb4 Yb1 3.1794(4) 32_554
Sb4 Ca1 3.1794(4) 17_556
Sb4 Yb1 3.1794(4) 17_556
Sb4 Ca1 3.1794(4) 26_556
Sb4 Yb1 3.1794(4) 26_556
Sb4 Sb1 3.1826(8) 10_454
Mn1 Sb2 2.7492(5) 19_567
Mn1 Sb2 2.7492(5) 10_454
Mn1 Sb2 2.7492(5) 28_557
